data_7150884
loop_
_publ_author_name
'Fischer, Lucile'
'Didierjean, Claude'
'Jolibois, Franck'
'Semetey, Vincent'
'Manuel Lozano, Jose'
'Briand, Jean-Paul'
'Marraud, Michel'
'Poteau, Romuald'
'Guichard, Gilles'

_publ_section_title
;
 Propensity for local folding induced by the urea fragment in
 short-chain oligomers
;
_journal_issue 14
_journal_name_full 'Organic &amp; Biomolecular Chemistry'
_journal_page_first 2596
_journal_page_last 2610
_journal_paper_doi 10.1039/b801139g
_journal_volume 6
_journal_year 2008
_chemical_absolute_configuration syn
_chemical_compound_source 'synthesis as described'
_chemical_formula_moiety 'C16 H25 N3 O3'
_chemical_formula_sum 'C16 H25 N3 O3'
_chemical_formula_weight 307.39
_chemical_name_systematic
;
?
;
_space_group_IT_number 5
_symmetry_cell_setting monoclinic
_symmetry_Int_Tables_number 5
_symmetry_space_group_name_Hall 'C 2y'
_symmetry_space_group_name_H-M 'C 1 2 1'
_atom_sites_solution_hydrogens geom
_atom_sites_solution_primary direct
_atom_sites_solution_secondary difmap
_audit_creation_date 2007-09-11T15:24:00-00:00
_audit_creation_method 'WinGX routine CIF_UPDATE'
_cell_angle_alpha 90
_cell_angle_beta 105.921(8)
_cell_angle_gamma 90
_cell_formula_units_Z 4
_cell_length_a 20.565(5)
_cell_length_b 5.2230(10)
_cell_length_c 17.230(4)
_cell_measurement_reflns_used 0
_cell_measurement_temperature 293(2)
_cell_measurement_theta_max 23.23
_cell_measurement_theta_min 2.06
_cell_measurement_wavelength 0.71073
_cell_volume 1779.7(7)
_computing_molecular_graphics 'Ortep-3 for Windows (Farrugia, 1997)'
_computing_publication_material 'WinGX publication routines (Farrugia, 1999)'
_computing_structure_refinement 'SHELXL-97 (Sheldrick, 1997)'
_computing_structure_solution 'SHELXS-86 (Sheldrick, 1986)'
_diffrn_ambient_temperature 293(2)
_diffrn_measured_fraction_theta_full 0.978
_diffrn_measured_fraction_theta_max 0.978
_diffrn_radiation_monochromator graphite
_diffrn_radiation_probe x-ray
_diffrn_radiation_type MoK\a
_diffrn_radiation_wavelength 0.7107
_diffrn_reflns_av_R_equivalents 0
_diffrn_reflns_av_unetI/netI 0.0579
_diffrn_reflns_limit_h_max 22
_diffrn_reflns_limit_h_min 0
_diffrn_reflns_limit_k_max 5
_diffrn_reflns_limit_k_min 0
_diffrn_reflns_limit_l_max 18
_diffrn_reflns_limit_l_min -18
_diffrn_reflns_number 1410
_diffrn_reflns_theta_full 23.23
_diffrn_reflns_theta_max 23.23
_diffrn_reflns_theta_min 2.06
_exptl_absorpt_coefficient_mu 0.08
_exptl_absorpt_correction_type none
_exptl_crystal_colour colorless
_exptl_crystal_density_diffrn 1.147
_exptl_crystal_density_method 'not measured'
_exptl_crystal_description prism
_exptl_crystal_F_000 664
_exptl_crystal_size_max 0.3
_exptl_crystal_size_mid 0.05
_exptl_crystal_size_min 0.05
_refine_diff_density_max 0.335
_refine_diff_density_min -0.183
_refine_diff_density_rms 0.051
_refine_ls_extinction_method none
_refine_ls_goodness_of_fit_ref 1.087
_refine_ls_hydrogen_treatment constr
_refine_ls_matrix_type full
_refine_ls_number_parameters 208
_refine_ls_number_reflns 1410
_refine_ls_number_restraints 13
_refine_ls_restrained_S_all 1.085
_refine_ls_R_factor_all 0.1033
_refine_ls_R_factor_gt 0.0856
_refine_ls_shift/su_max 0
_refine_ls_shift/su_mean 0
_refine_ls_structure_factor_coef Fsqd
_refine_ls_weighting_details 'calc w=1/[\s^2^(Fo^2^)+(0.1526P)^2^+1.2396P] where P=(Fo^2^+2Fc^2^)/3'
_refine_ls_weighting_scheme calc
_refine_ls_wR_factor_gt 0.2327
_refine_ls_wR_factor_ref 0.2465
_reflns_number_gt 1117
_reflns_number_total 1410
_reflns_threshold_expression >2sigma(I)
_cod_data_source_file b801139g-1.txt
_cod_data_source_block shelxl
_cod_database_code 7150884

loop_
_symmetry_equiv_pos_as_xyz
'x, y, z'
'-x, y, -z'
'x+1/2, y+1/2, z'
'-x+1/2, y+1/2, -z'

loop_
_atom_site_label
_atom_site_type_symbol
_atom_site_fract_x
_atom_site_fract_y
_atom_site_fract_z
_atom_site_U_iso_or_equiv
_atom_site_adp_type
_atom_site_occupancy
_atom_site_symmetry_multiplicity
_atom_site_calc_flag
_atom_site_refinement_flags
_atom_site_disorder_assembly
_atom_site_disorder_group
C1 C 0.6455(3) 0.2332(15) 0.3530(4) 0.0685(19) Uani 1 1 d . . .
C2 C 0.7060(4) 0.3796(19) 0.3988(5) 0.095(3) Uani 1 1 d . . .
H2A H 0.7401 0.2626 0.4276 0.142 Uiso 1 1 calc R . .
H2B H 0.6935 0.4921 0.4364 0.142 Uiso 1 1 calc R . .
H2C H 0.7233 0.4785 0.3619 0.142 Uiso 1 1 calc R . .
C3 C 0.5884(4) 0.3957(18) 0.3058(6) 0.099(3) Uani 1 1 d . . .
H3A H 0.5514 0.2881 0.2784 0.149 Uiso 1 1 calc R . .
H3B H 0.6033 0.4947 0.2669 0.149 Uiso 1 1 calc R . .
H3C H 0.574 0.5087 0.3418 0.149 Uiso 1 1 calc R . .
C4 C 0.6218(5) 0.0544(19) 0.4106(5) 0.109(3) Uani 1 1 d . . .
H4A H 0.659 -0.0494 0.4398 0.164 Uiso 1 1 calc R . .
H4B H 0.5862 -0.0538 0.38 0.164 Uiso 1 1 calc R . .
H4C H 0.6054 0.1548 0.4479 0.164 Uiso 1 1 calc R . .
O1 O 0.6628(2) 0.0470(9) 0.2973(3) 0.0675(13) Uani 1 1 d . . .
C5 C 0.6910(3) 0.1248(14) 0.2398(4) 0.0611(18) Uani 1 1 d . . .
O2 O 0.7017(3) 0.3447(11) 0.2255(3) 0.0813(16) Uani 1 1 d . . .
N1 N 0.7055(3) -0.0775(13) 0.1995(3) 0.0665(16) Uani 1 1 d . B .
H1 H 0.6886 -0.2238 0.2061 0.08 Uiso 1 1 calc R . .
C6 C 0.7486(3) -0.0614(17) 0.1451(4) 0.073(2) Uani 1 1 d D . .
H6 H 0.7572 0.1217 0.1404 0.088 Uiso 1 1 calc R A 1
C7 C 0.8180(4) -0.1808(19) 0.1855(5) 0.088(3) Uani 1 1 d . B .
H7A H 0.8116 -0.3556 0.201 0.105 Uiso 1 1 calc R . .
H7B H 0.8445 -0.1858 0.1469 0.105 Uiso 1 1 calc R . .
C8 C 0.8562(3) -0.0341(16) 0.2589(4) 0.072(2) Uani 1 1 d . . .
C9 C 0.8948(4) 0.1714(19) 0.2493(5) 0.081(2) Uani 1 1 d . B .
H9 H 0.897 0.2126 0.1976 0.098 Uiso 1 1 calc R . .
C10 C 0.9299(5) 0.317(2) 0.3121(7) 0.111(3) Uani 1 1 d . . .
H10 H 0.9551 0.4562 0.3031 0.133 Uiso 1 1 calc R B .
C11 C 0.9279(5) 0.260(3) 0.3870(7) 0.117(4) Uani 1 1 d . B .
H11 H 0.9521 0.36 0.4298 0.14 Uiso 1 1 calc R . .
C12 C 0.8912(5) 0.057(3) 0.4024(6) 0.116(4) Uani 1 1 d . . .
H12 H 0.89 0.0182 0.4547 0.139 Uiso 1 1 calc R B .
C13 C 0.8539(4) -0.097(2) 0.3339(6) 0.105(3) Uani 1 1 d . B .
H13 H 0.8287 -0.2378 0.3419 0.126 Uiso 1 1 calc R . .
C14 C 0.7152(10) -0.154(4) 0.0582(9) 0.072(5) Uani 0.510(8) 1 d PD B 1
H14A H 0.7469 -0.1335 0.026 0.086 Uiso 0.510(8) 1 calc PR B 1
H14B H 0.7043 -0.334 0.0591 0.086 Uiso 0.510(8) 1 calc PR B 1
N2 N 0.6537(8) -0.010(3) 0.0210(11) 0.078(3) Uani 0.510(8) 1 d PD B 1
H2 H 0.6497 0.1501 0.0306 0.093 Uiso 0.510(8) 1 calc PR B 1
C15 C 0.6037(9) -0.144(4) -0.0296(13) 0.097(8) Uani 0.510(8) 1 d PD B 1
O3 O 0.5999(17) -0.376(4) -0.032(2) 0.146(8) Uani 0.510(8) 1 d PD B 1
N3 N 0.5515(7) 0.019(3) -0.0677(9) 0.096(3) Uiso 0.510(8) 1 d PD B 1
H3 H 0.5566 0.1815 -0.0614 0.116 Uiso 0.510(8) 1 calc PR B 1
C16 C 0.4886(8) -0.083(4) -0.1178(11) 0.102(4) Uiso 0.510(8) 1 d PD B 1
H16A H 0.4592 0.0563 -0.1413 0.153 Uiso 0.510(8) 1 calc PR B 1
H16B H 0.4674 -0.1855 -0.0855 0.153 Uiso 0.510(8) 1 calc PR B 1
H16C H 0.4975 -0.1857 -0.1599 0.153 Uiso 0.510(8) 1 calc PR B 1
C34 C 0.7178(11) -0.252(4) 0.0773(10) 0.072(5) Uani 0.490(8) 1 d PD B 2
H34A H 0.7495 -0.2818 0.0455 0.086 Uiso 0.490(8) 1 calc PR B 2
H34B H 0.7099 -0.4144 0.1005 0.086 Uiso 0.490(8) 1 calc PR B 2
N22 N 0.6546(8) -0.156(3) 0.0253(11) 0.078(3) Uani 0.490(8) 1 d PD B 2
H22 H 0.6473 0.0062 0.0241 0.093 Uiso 0.490(8) 1 calc PR B 2
C35 C 0.6059(10) -0.312(4) -0.0221(14) 0.097(8) Uani 0.490(8) 1 d PD B 2
O23 O 0.6100(16) -0.546(4) -0.025(2) 0.146(8) Uani 0.490(8) 1 d PD B 2
N23 N 0.5506(8) -0.163(4) -0.0632(9) 0.096(3) Uiso 0.490(8) 1 d PD B 2
H23 H 0.5506 0.0004 -0.0581 0.116 Uiso 0.490(8) 1 calc PR B 2
C36 C 0.4941(9) -0.296(4) -0.1140(11) 0.102(4) Uiso 0.490(8) 1 d PD B 2
H36A H 0.4575 -0.1779 -0.134 0.153 Uiso 0.490(8) 1 calc PR B 2
H36B H 0.4799 -0.4284 -0.0836 0.153 Uiso 0.490(8) 1 calc PR B 2
H36C H 0.5068 -0.3708 -0.1586 0.153 Uiso 0.490(8) 1 calc PR B 2

loop_
_atom_site_aniso_label
_atom_site_aniso_U_11
_atom_site_aniso_U_22
_atom_site_aniso_U_33
_atom_site_aniso_U_23
_atom_site_aniso_U_13
_atom_site_aniso_U_12
C1 0.073(4) 0.051(4) 0.088(5) -0.009(4) 0.033(4) 0.000(4)
C2 0.104(6) 0.080(5) 0.094(5) -0.018(5) 0.016(5) -0.005(5)
C3 0.089(6) 0.070(5) 0.139(7) -0.007(5) 0.030(5) 0.013(5)
C4 0.165(9) 0.077(5) 0.113(7) -0.022(5) 0.085(6) -0.021(6)
O1 0.082(3) 0.048(2) 0.082(3) -0.002(2) 0.039(3) -0.004(2)
C5 0.062(4) 0.048(4) 0.070(4) 0.004(3) 0.014(3) -0.009(3)
O2 0.103(4) 0.060(3) 0.091(4) 0.006(3) 0.045(3) -0.009(3)
N1 0.066(3) 0.065(4) 0.076(3) -0.008(3) 0.033(3) -0.009(3)
C6 0.067(4) 0.087(5) 0.071(4) -0.008(4) 0.028(3) -0.015(4)
C7 0.061(4) 0.103(6) 0.105(6) -0.014(5) 0.035(4) -0.008(4)
C8 0.060(4) 0.081(5) 0.078(5) 0.005(4) 0.027(4) 0.009(4)
C9 0.065(4) 0.097(6) 0.084(5) -0.001(5) 0.021(4) 0.000(5)
C10 0.075(6) 0.122(8) 0.124(8) 0.011(7) 0.010(6) -0.007(6)
C11 0.090(7) 0.145(10) 0.101(8) -0.020(7) 0.001(5) 0.003(7)
C12 0.118(8) 0.154(11) 0.073(5) 0.003(7) 0.022(6) 0.009(8)
C13 0.094(6) 0.118(8) 0.110(7) 0.031(7) 0.043(5) 0.015(6)
C14 0.078(6) 0.095(14) 0.050(7) 0.028(8) 0.030(6) 0.001(9)
N2 0.078(5) 0.075(10) 0.076(4) -0.001(10) 0.014(4) 0.005(10)
C15 0.070(8) 0.17(3) 0.054(7) -0.003(15) 0.021(6) -0.039(16)
O3 0.116(11) 0.19(2) 0.137(10) -0.10(2) 0.037(8) -0.06(2)
C34 0.078(6) 0.095(14) 0.050(7) 0.028(8) 0.030(6) 0.001(9)
N22 0.078(5) 0.075(10) 0.076(4) -0.001(10) 0.014(4) 0.005(10)
C35 0.070(8) 0.17(3) 0.054(7) -0.003(15) 0.021(6) -0.039(16)
O23 0.116(11) 0.19(2) 0.137(10) -0.10(2) 0.037(8) -0.06(2)

loop_
_atom_type_symbol
_atom_type_description
_atom_type_scat_dispersion_real
_atom_type_scat_dispersion_imag
_atom_type_scat_source
C C 0.0033 0.0016 'International Tables Vol C Tables 4.2.6.8 and 6.1.1.4'
H H 0 0 'International Tables Vol C Tables 4.2.6.8 and 6.1.1.4'
N N 0.0061 0.0033 'International Tables Vol C Tables 4.2.6.8 and 6.1.1.4'
O O 0.0106 0.006 'International Tables Vol C Tables 4.2.6.8 and 6.1.1.4'

loop_
_geom_angle_atom_site_label_1
_geom_angle_atom_site_label_2
_geom_angle_atom_site_label_3
_geom_angle
_geom_angle_site_symmetry_1
_geom_angle_site_symmetry_3
_geom_angle_publ_flag
O1 C1 C2 111.5(5) . . ?
O1 C1 C3 108.3(6) . . ?
C2 C1 C3 114.4(7) . . ?
O1 C1 C4 101.3(6) . . ?
C2 C1 C4 109.7(7) . . ?
C3 C1 C4 110.9(7) . . ?
C1 C2 H2A 109.5 . . ?
C1 C2 H2B 109.5 . . ?
H2A C2 H2B 109.5 . . ?
C1 C2 H2C 109.5 . . ?
H2A C2 H2C 109.5 . . ?
H2B C2 H2C 109.5 . . ?
C1 C3 H3A 109.5 . . ?
C1 C3 H3B 109.5 . . ?
H3A C3 H3B 109.5 . . ?
C1 C3 H3C 109.5 . . ?
H3A C3 H3C 109.5 . . ?
H3B C3 H3C 109.5 . . ?
C1 C4 H4A 109.5 . . ?
C1 C4 H4B 109.5 . . ?
H4A C4 H4B 109.5 . . ?
C1 C4 H4C 109.5 . . ?
H4A C4 H4C 109.5 . . ?
H4B C4 H4C 109.5 . . ?
C5 O1 C1 120.7(5) . . ?
O2 C5 N1 124.4(7) . . ?
O2 C5 O1 125.3(7) . . ?
N1 C5 O1 110.2(6) . . ?
C5 N1 C6 123.2(6) . . ?
C5 N1 H1 118.4 . . ?
C6 N1 H1 118.4 . . ?
N1 C6 C34 104.8(10) . . ?
N1 C6 C7 109.8(6) . . ?
C34 C6 C7 102.6(10) . . ?
N1 C6 C14 114.8(9) . . ?
C34 C6 C14 22.7(8) . . ?
C7 C6 C14 115.0(9) . . ?
N1 C6 H6 105.4 . . ?
C34 C6 H6 128.1 . . ?
C7 C6 H6 105.4 . . ?
C14 C6 H6 105.4 . . ?
C8 C7 C6 112.3(7) . . ?
C8 C7 H7A 109.1 . . ?
C6 C7 H7A 109.1 . . ?
C8 C7 H7B 109.1 . . ?
C6 C7 H7B 109.1 . . ?
H7A C7 H7B 107.9 . . ?
C13 C8 C9 118.8(8) . . ?
C13 C8 C7 122.2(8) . . ?
C9 C8 C7 119.0(7) . . ?
C10 C9 C8 122.8(8) . . ?
C10 C9 H9 118.6 . . ?
C8 C9 H9 118.6 . . ?
C11 C10 C9 119.5(11) . . ?
C11 C10 H10 120.2 . . ?
C9 C10 H10 120.2 . . ?
C10 C11 C12 121.7(11) . . ?
C10 C11 H11 119.1 . . ?
C12 C11 H11 119.1 . . ?
C11 C12 C13 117.8(9) . . ?
C11 C12 H12 121.1 . . ?
C13 C12 H12 121.1 . . ?
C8 C13 C12 119.4(10) . . ?
C8 C13 H13 120.3 . . ?
C12 C13 H13 120.3 . . ?
N2 C14 C6 111.5(15) . . ?
N2 C14 H14A 109.3 . . ?
C6 C14 H14A 109.3 . . ?
N2 C14 H14B 109.3 . . ?
C6 C14 H14B 109.3 . . ?
H14A C14 H14B 108 . . ?
C15 N2 C14 115.6(15) . . ?
C15 N2 H2 122.2 . . ?
C14 N2 H2 122.2 . . ?
O3 C15 N2 125(2) . . ?
O3 C15 N3 124(3) . . ?
N2 C15 N3 110.0(16) . . ?
C15 N3 C16 120.6(16) . . ?
C15 N3 H3 119.7 . . ?
C16 N3 H3 119.7 . . ?
N3 C16 H16A 109.5 . . ?
N3 C16 H16B 109.5 . . ?
H16A C16 H16B 109.5 . . ?
N3 C16 H16C 109.5 . . ?
H16A C16 H16C 109.5 . . ?
H16B C16 H16C 109.5 . . ?
N22 C34 C6 110.9(15) . . ?
N22 C34 H34A 109.5 . . ?
C6 C34 H34A 109.5 . . ?
N22 C34 H34B 109.5 . . ?
C6 C34 H34B 109.5 . . ?
H34A C34 H34B 108 . . ?
C35 N22 C34 123.0(15) . . ?
C35 N22 H22 118.5 . . ?
C34 N22 H22 118.5 . . ?
O23 C35 N22 125(2) . . ?
O23 C35 N23 126(2) . . ?
N22 C35 N23 109.3(17) . . ?
C35 N23 C36 116.9(17) . . ?
C35 N23 H23 121.5 . . ?
C36 N23 H23 121.5 . . ?
N23 C36 H36A 109.5 . . ?
N23 C36 H36B 109.5 . . ?
H36A C36 H36B 109.5 . . ?
N23 C36 H36C 109.5 . . ?
H36A C36 H36C 109.5 . . ?
H36B C36 H36C 109.5 . . ?

loop_
_geom_bond_atom_site_label_1
_geom_bond_atom_site_label_2
_geom_bond_distance
_geom_bond_site_symmetry_2
_geom_bond_publ_flag
C1 O1 1.477(8) . ?
C1 C2 1.489(10) . ?
C1 C3 1.495(11) . ?
C1 C4 1.536(11) . ?
C2 H2A 0.96 . ?
C2 H2B 0.96 . ?
C2 H2C 0.96 . ?
C3 H3A 0.96 . ?
C3 H3B 0.96 . ?
C3 H3C 0.96 . ?
C4 H4A 0.96 . ?
C4 H4B 0.96 . ?
C4 H4C 0.96 . ?
O1 C5 1.343(8) . ?
C5 O2 1.207(8) . ?
C5 N1 1.342(9) . ?
N1 C6 1.458(8) . ?
N1 H1 0.86 . ?
C6 C34 1.535(17) . ?
C6 C7 1.538(11) . ?
C6 C14 1.544(16) . ?
C6 H6 0.98 . ?
C7 C8 1.503(11) . ?
C7 H7A 0.97 . ?
C7 H7B 0.97 . ?
C8 C13 1.348(11) . ?
C8 C9 1.371(12) . ?
C9 C10 1.358(13) . ?
C9 H9 0.93 . ?
C10 C11 1.337(14) . ?
C10 H10 0.93 . ?
C11 C12 1.368(18) . ?
C11 H11 0.93 . ?
C12 C13 1.460(15) . ?
C12 H12 0.93 . ?
C13 H13 0.93 . ?
C14 N2 1.459(17) . ?
C14 H14A 0.97 . ?
C14 H14B 0.97 . ?
N2 C15 1.348(18) . ?
N2 H2 0.86 . ?
C15 O3 1.216(10) . ?
C15 N3 1.385(18) . ?
N3 C16 1.444(16) . ?
N3 H3 0.86 . ?
C16 H16A 0.96 . ?
C16 H16B 0.96 . ?
C16 H16C 0.96 . ?
C34 N22 1.452(17) . ?
C34 H34A 0.97 . ?
C34 H34B 0.97 . ?
N22 C35 1.373(18) . ?
N22 H22 0.86 . ?
C35 O23 1.228(10) . ?
C35 N23 1.399(18) . ?
N23 C36 1.428(16) . ?
N23 H23 0.86 . ?
C36 H36A 0.96 . ?
C36 H36B 0.96 . ?
C36 H36C 0.96 . ?

loop_
_geom_hbond_atom_site_label_D
_geom_hbond_atom_site_label_H
_geom_hbond_atom_site_label_A
_geom_hbond_distance_DH
_geom_hbond_distance_HA
_geom_hbond_distance_DA
_geom_hbond_angle_DHA
_geom_hbond_site_symmetry_A
N1 H1 O2 0.86 2.28 3.055(8) 149.3 1_545
N2 H2 O3 0.86 2.78 3.53(3) 146.4 1_565
N3 H3 O3 0.86 2.48 3.32(2) 166.5 1_565
N22 H22 O23 0.86 2.53 3.36(3) 162.3 1_565
N23 H23 O23 0.86 2.65 3.45(3) 153.8 1_565

loop_
_geom_torsion_atom_site_label_1
_geom_torsion_atom_site_label_2
_geom_torsion_atom_site_label_3
_geom_torsion_atom_site_label_4
_geom_torsion
_geom_torsion_site_symmetry_1
_geom_torsion_site_symmetry_2
_geom_torsion_site_symmetry_3
_geom_torsion_site_symmetry_4
_geom_torsion_publ_flag
C2 C1 O1 C5 -58.4(8) . . . . ?
C3 C1 O1 C5 68.4(7) . . . . ?
C4 C1 O1 C5 -175.0(6) . . . . ?
C1 O1 C5 O2 -3.7(10) . . . . ?
C1 O1 C5 N1 176.8(6) . . . . ?
O2 C5 N1 C6 13.4(10) . . . . ?
O1 C5 N1 C6 -167.0(5) . . . . ?
C5 N1 C6 C34 -144.9(9) . . . . ?
C5 N1 C6 C7 105.5(8) . . . . ?
C5 N1 C6 C14 -123.2(10) . . . . ?
N1 C6 C7 C8 -64.9(9) . . . . ?
C34 C6 C7 C8 -175.9(9) . . . . ?
C14 C6 C7 C8 163.9(9) . . . . ?
C6 C7 C8 C13 94.2(10) . . . . ?
C6 C7 C8 C9 -85.7(8) . . . . ?
C13 C8 C9 C10 -1.2(13) . . . . ?
C7 C8 C9 C10 178.7(8) . . . . ?
C8 C9 C10 C11 0.7(15) . . . . ?
C9 C10 C11 C12 -0.1(17) . . . . ?
C10 C11 C12 C13 0.1(17) . . . . ?
C9 C8 C13 C12 1.1(13) . . . . ?
C7 C8 C13 C12 -178.7(8) . . . . ?
C11 C12 C13 C8 -0.6(15) . . . . ?
N1 C6 C14 N2 58.0(15) . . . . ?
C34 C6 C14 N2 126(5) . . . . ?
C7 C6 C14 N2 -173.2(11) . . . . ?
C6 C14 N2 C15 -145.1(18) . . . . ?
C14 N2 C15 O3 17(4) . . . . ?
C14 N2 C15 N3 -173.3(16) . . . . ?
O3 C15 N3 C16 -3(4) . . . . ?
N2 C15 N3 C16 -172.9(18) . . . . ?
N1 C6 C34 N22 72.3(15) . . . . ?
C7 C6 C34 N22 -173.0(13) . . . . ?
C14 C6 C34 N22 -47(3) . . . . ?
C6 C34 N22 C35 -158(2) . . . . ?
C34 N22 C35 O23 1(5) . . . . ?
C34 N22 C35 N23 178.5(19) . . . . ?
O23 C35 N23 C36 -1(4) . . . . ?
N22 C35 N23 C36 -178.5(19) . . . . ?
